data_7124763
loop_
_publ_author_name
'Kim, Ajeong'
'Ali, Rashid'
'Park, Seok Ho'
'Kim, Yong-Hoon'
'Park, Jung Su'

_publ_section_title
;
 Probing and evaluating anion-\p interaction in meso-dinitrophenyl
 functionalized calix[4]pyrrole isomers.
;
_journal_issue 74
_journal_name_full 'Chemical communications (Cambridge, England)'
_journal_page_first 11139
_journal_page_last 11142
_journal_paper_doi 10.1039/c6cc04562f
_journal_volume 52
_journal_year 2016
_chemical_formula_sum 'C54 H72 Br N9 O8'
_chemical_formula_weight 1055.12
_chemical_name_common Cis-DNP-Calix[4]pyrrole-TBABr
_chemical_name_systematic
; 
Cis-Dinitrophenyl-Calix[4]pyrrole-Tetrabutylammonium bromide 
;
_space_group_IT_number 14
_space_group_name_Hall '-P 2yn'
_space_group_name_H-M_alt 'P 1 21/n 1'
_symmetry_cell_setting monoclinic
_symmetry_space_group_name_H-M 'P 1 21/n 1'
_atom_sites_solution_hydrogens geom
_atom_sites_solution_primary direct
_atom_sites_solution_secondary difmap
_audit_creation_method SHELXL-97
_audit_update_record
;
2016-05-26 deposited with the CCDC.
2016-08-15 downloaded from the CCDC.
;
_cell_angle_alpha 90.00
_cell_angle_beta 90.143(4)
_cell_angle_gamma 90.00
_cell_formula_units_Z 4
_cell_length_a 12.865(3)
_cell_length_b 18.623(5)
_cell_length_c 22.483(6)
_cell_measurement_reflns_used 12587
_cell_measurement_temperature 123(2)
_cell_measurement_theta_max 27.5204
_cell_measurement_theta_min 1.4198
_cell_volume 5387(2)
_computing_cell_refinement 'CrystalClear (Rigaku Inc., 2008)'
_computing_data_collection 'CrystalClear (Rigaku Inc., 2008)'
_computing_data_reduction 'CrystalClear (Rigaku Inc., 2008)'
_computing_molecular_graphics 'XL SHELXTL/PC, Siemens Analytical'
_computing_structure_refinement 'SHELXL-97 (Sheldrick, 2008)'
_computing_structure_solution 'SHELXS-97 (Sheldrick, 2008)'
_diffrn_ambient_temperature 123(2)
_diffrn_measured_fraction_theta_full 0.957
_diffrn_measured_fraction_theta_max 0.957
_diffrn_measurement_device_type 'Rigaku AFC-12 with Saturn 724+ CCD'
_diffrn_measurement_method \w-scans
_diffrn_radiation_monochromator graphite
_diffrn_radiation_source 'fine-focus sealed tube'
_diffrn_radiation_type MoK\a
_diffrn_radiation_wavelength 0.71075
_diffrn_reflns_av_R_equivalents 0.0578
_diffrn_reflns_av_sigmaI/netI 0.0553
_diffrn_reflns_limit_h_max 15
_diffrn_reflns_limit_h_min -15
_diffrn_reflns_limit_k_max 22
_diffrn_reflns_limit_k_min -18
_diffrn_reflns_limit_l_max 26
_diffrn_reflns_limit_l_min -26
_diffrn_reflns_number 35858
_diffrn_reflns_theta_full 25.00
_diffrn_reflns_theta_max 25.00
_diffrn_reflns_theta_min 1.42
_exptl_absorpt_coefficient_mu 0.824
_exptl_absorpt_correction_T_max 0.9757
_exptl_absorpt_correction_T_min 0.8863
_exptl_absorpt_correction_type multi-scan
_exptl_absorpt_process_details
;
Abscor. T. Higashi (2001).  The Rigaku Corporation, Tokyo, Japan.
;
_exptl_crystal_colour Orange
_exptl_crystal_density_diffrn 1.301
_exptl_crystal_density_method 'not measured'
_exptl_crystal_description Block
_exptl_crystal_F_000 2232
_exptl_crystal_size_max 0.15
_exptl_crystal_size_mid 0.12
_exptl_crystal_size_min 0.03
_refine_diff_density_max 0.930
_refine_diff_density_min -1.638
_refine_diff_density_rms 0.137
_refine_ls_extinction_method none
_refine_ls_goodness_of_fit_ref 1.366
_refine_ls_hydrogen_treatment constr
_refine_ls_matrix_type full
_refine_ls_number_parameters 659
_refine_ls_number_reflns 9070
_refine_ls_number_restraints 0
_refine_ls_restrained_S_all 1.366
_refine_ls_R_factor_all 0.1348
_refine_ls_R_factor_gt 0.1197
_refine_ls_shift/su_max 0.000
_refine_ls_shift/su_mean 0.000
_refine_ls_structure_factor_coef Fsqd
_refine_ls_weighting_details 'calc w=1/[\s^2^(Fo^2^)+(0.0500P)^2^+27.2084P] where P=(Fo^2^+2Fc^2^)/3'
_refine_ls_weighting_scheme calc
_refine_ls_wR_factor_gt 0.2515
_refine_ls_wR_factor_ref 0.2598
_reflns_number_gt 7595
_reflns_number_total 9070
_reflns_threshold_expression >2sigma(I)
_cod_data_source_file c6cc04562f2.cif
_cod_data_source_block TBABrDNPC4P
_cod_depositor_comments
;
The following automatic conversions were performed:

data item '_exptl_absorpt_correction_type' value 'Multi-scan' was
changed to 'multi-scan' in accordance with the
/home/saulius/struct/COD-crude-data/automatic-downloads/DataCite-retrospective/RSC/depositions/lib/dictionaries/cif_core.dic
dictionary named 'cif_core.dic' version 2.4.2 last updated on
2011-04-26.

data item '_refine_ls_hydrogen_treatment' value 'Constr' was changed
to 'constr' in accordance with the
/home/saulius/struct/COD-crude-data/automatic-downloads/DataCite-retrospective/RSC/depositions/lib/dictionaries/cif_core.dic
dictionary named 'cif_core.dic' version 2.4.2 last updated on
2011-04-26.

data item '_symmetry_cell_setting' value 'Monoclinic' was changed to
'monoclinic' in accordance with the
/home/saulius/struct/COD-crude-data/automatic-downloads/DataCite-retrospective/RSC/depositions/lib/dictionaries/cif_core.dic
dictionary named 'cif_core.dic' version 2.4.2 last updated on
2011-04-26.

Automatic conversion script
Id: cif_fix_values 6909 2019-04-08 15:41:33Z antanas 
;
_cod_original_sg_symbol_H-M P21/n
_cod_database_code 7124763

loop_
_symmetry_equiv_pos_as_xyz
'x, y, z'
'-x+1/2, y+1/2, -z+1/2'
'-x, -y, -z'
'x-1/2, -y-1/2, z-1/2'

loop_
_atom_site_label
_atom_site_type_symbol
_atom_site_fract_x
_atom_site_fract_y
_atom_site_fract_z
_atom_site_U_iso_or_equiv
_atom_site_adp_type
_atom_site_occupancy
_atom_site_symmetry_multiplicity
_atom_site_calc_flag
_atom_site_refinement_flags
Br1 Br 0.95802(8) 0.75814(6) 0.13111(5) 0.0649(3) Uani 1 1 d .
C1 C 0.8714(4) 0.6645(3) 0.2950(2) 0.0123(10) Uani 1 1 d .
C2 C 0.7984(4) 0.6608(3) 0.3396(2) 0.0164(11) Uani 1 1 d .
H2 H 0.7928 0.6243 0.3689 0.020 Uiso 1 1 calc R
C3 C 0.7325(4) 0.7224(3) 0.3336(2) 0.0197(12) Uani 1 1 d .
H3 H 0.6750 0.7338 0.3583 0.024 Uiso 1 1 calc R
C4 C 0.7662(4) 0.7619(3) 0.2865(2) 0.0138(11) Uani 1 1 d .
C5 C 0.7203(4) 0.8275(3) 0.2564(2) 0.0143(11) Uani 1 1 d .
C6 C 0.6842(4) 0.8075(3) 0.1921(2) 0.0197(12) Uani 1 1 d .
H6A H 0.7449 0.7957 0.1678 0.030 Uiso 1 1 calc R
H6B H 0.6473 0.8483 0.1744 0.030 Uiso 1 1 calc R
H6C H 0.6376 0.7659 0.1938 0.030 Uiso 1 1 calc R
C7 C 0.6245(4) 0.8511(3) 0.2926(3) 0.0237(13) Uani 1 1 d .
H7A H 0.5744 0.8115 0.2942 0.036 Uiso 1 1 calc R
H7B H 0.5921 0.8928 0.2734 0.036 Uiso 1 1 calc R
H7C H 0.6461 0.8639 0.3330 0.036 Uiso 1 1 calc R
C8 C 0.7959(4) 0.8888(3) 0.2539(2) 0.0144(11) Uani 1 1 d .
C9 C 0.7952(5) 0.9537(3) 0.2832(3) 0.0228(13) Uani 1 1 d .
H9 H 0.7473 0.9678 0.3131 0.027 Uiso 1 1 calc R
C10 C 0.8788(5) 0.9963(3) 0.2610(3) 0.0225(12) Uani 1 1 d .
H10 H 0.8958 1.0439 0.2729 0.027 Uiso 1 1 calc R
C11 C 0.9290(4) 0.9567(3) 0.2200(2) 0.0133(10) Uani 1 1 d .
C12 C 1.0227(4) 0.9747(3) 0.1804(2) 0.0151(11) Uani 1 1 d .
C13 C 1.0411(5) 1.0557(3) 0.1805(2) 0.0199(12) Uani 1 1 d .
H13A H 0.9792 1.0802 0.1651 0.030 Uiso 1 1 calc R
H13B H 1.1009 1.0670 0.1553 0.030 Uiso 1 1 calc R
H13C H 1.0549 1.0719 0.2213 0.030 Uiso 1 1 calc R
C14 C 0.9968(4) 0.9520(3) 0.1156(2) 0.0139(11) Uani 1 1 d .
C15 C 0.8953(4) 0.9608(3) 0.0936(2) 0.0157(11) Uani 1 1 d .
H15 H 0.8428 0.9814 0.1179 0.019 Uiso 1 1 calc R
C16 C 0.8727(4) 0.9390(3) 0.0363(2) 0.0167(11) Uani 1 1 d .
C17 C 0.9443(5) 0.9094(3) -0.0010(2) 0.0193(12) Uani 1 1 d .
H17 H 0.9264 0.8940 -0.0400 0.023 Uiso 1 1 calc R
C18 C 1.0457(4) 0.9030(3) 0.0214(2) 0.0183(12) Uani 1 1 d .
C19 C 1.0727(4) 0.9238(3) 0.0787(2) 0.0163(11) Uani 1 1 d .
H19 H 1.1422 0.9187 0.0925 0.020 Uiso 1 1 calc R
C20 C 1.1192(4) 0.9360(3) 0.2022(2) 0.0152(11) Uani 1 1 d .
C21 C 1.2119(4) 0.9622(3) 0.2243(3) 0.0219(12) Uani 1 1 d .
H21 H 1.2285 1.0113 0.2307 0.026 Uiso 1 1 calc R
C22 C 1.2778(4) 0.9033(3) 0.2355(3) 0.0221(12) Uani 1 1 d .
H22 H 1.3463 0.9059 0.2513 0.026 Uiso 1 1 calc R
C23 C 1.2262(4) 0.8412(3) 0.2199(2) 0.0187(12) Uani 1 1 d .
C24 C 1.2622(4) 0.7643(3) 0.2173(3) 0.0193(12) Uani 1 1 d .
C25 C 1.3780(5) 0.7610(4) 0.2370(3) 0.0340(16) Uani 1 1 d .
H25A H 1.3834 0.7738 0.2792 0.051 Uiso 1 1 calc R
H25B H 1.4188 0.7948 0.2133 0.051 Uiso 1 1 calc R
H25C H 1.4046 0.7122 0.2311 0.051 Uiso 1 1 calc R
C26 C 1.2566(5) 0.7372(3) 0.1520(3) 0.0264(13) Uani 1 1 d .
H26A H 1.2848 0.6883 0.1498 0.040 Uiso 1 1 calc R
H26B H 1.2975 0.7690 0.1265 0.040 Uiso 1 1 calc R
H26C H 1.1841 0.7370 0.1386 0.040 Uiso 1 1 calc R
C27 C 1.2003(4) 0.7144(3) 0.2557(2) 0.0158(11) Uani 1 1 d .
C28 C 1.2267(5) 0.6770(3) 0.3071(3) 0.0216(12) Uani 1 1 d .
H28 H 1.2913 0.6798 0.3276 0.026 Uiso 1 1 calc R
C29 C 1.1415(4) 0.6344(3) 0.3235(2) 0.0190(12) Uani 1 1 d .
H29 H 1.1385 0.6034 0.3570 0.023 Uiso 1 1 calc R
C30 C 1.0627(4) 0.6452(3) 0.2827(2) 0.0135(10) Uani 1 1 d .
C31 C 0.9550(4) 0.6119(3) 0.2773(2) 0.0143(11) Uani 1 1 d .
C32 C 0.9488(5) 0.5447(3) 0.3178(2) 0.0208(12) Uani 1 1 d .
H32A H 1.0016 0.5099 0.3056 0.031 Uiso 1 1 calc R
H32B H 0.8796 0.5230 0.3142 0.031 Uiso 1 1 calc R
H32C H 0.9611 0.5588 0.3592 0.031 Uiso 1 1 calc R
C33 C 0.9385(4) 0.5863(3) 0.2130(2) 0.0119(10) Uani 1 1 d .
C34 C 0.8443(4) 0.5975(3) 0.1825(2) 0.0135(10) Uani 1 1 d .
H34 H 0.7887 0.6224 0.2010 0.016 Uiso 1 1 calc R
C35 C 0.8337(4) 0.5718(3) 0.1255(2) 0.0120(10) Uani 1 1 d .
C36 C 0.9091(4) 0.5341(3) 0.0955(2) 0.0176(11) Uani 1 1 d .
H36 H 0.8993 0.5171 0.0560 0.021 Uiso 1 1 calc R
C37 C 1.0014(4) 0.5226(3) 0.1273(2) 0.0152(11) Uani 1 1 d .
C38 C 1.0164(4) 0.5486(3) 0.1844(2) 0.0170(11) Uani 1 1 d .
H38 H 1.0807 0.5404 0.2042 0.020 Uiso 1 1 calc R
C39 C 0.4403(5) 0.6553(3) 0.9831(3) 0.0244(13) Uani 1 1 d .
H39A H 0.4558 0.6034 0.9796 0.029 Uiso 1 1 calc R
H39B H 0.4509 0.6689 1.0252 0.029 Uiso 1 1 calc R
C40 C 0.3267(5) 0.6665(4) 0.9678(3) 0.0355(16) Uani 1 1 d .
H40A H 0.3131 0.6494 0.9269 0.043 Uiso 1 1 calc R
H40B H 0.3101 0.7183 0.9696 0.043 Uiso 1 1 calc R
C41 C 0.2579(5) 0.6257(3) 1.0113(3) 0.0321(15) Uani 1 1 d .
H41A H 0.2782 0.6380 1.0526 0.039 Uiso 1 1 calc R
H41B H 0.2681 0.5734 1.0058 0.039 Uiso 1 1 calc R
C42 C 0.1438(6) 0.6443(4) 1.0016(3) 0.0403(17) Uani 1 1 d .
H42A H 0.1328 0.6954 1.0098 0.060 Uiso 1 1 calc R
H42B H 0.1007 0.6155 1.0285 0.060 Uiso 1 1 calc R
H42C H 0.1244 0.6339 0.9603 0.060 Uiso 1 1 calc R
C43 C 0.4913(5) 0.7754(3) 0.9459(3) 0.0229(12) Uani 1 1 d .
H43A H 0.4243 0.7818 0.9248 0.027 Uiso 1 1 calc R
H43B H 0.5450 0.8017 0.9231 0.027 Uiso 1 1 calc R
C44 C 0.4826(5) 0.8095(4) 1.0074(3) 0.0309(15) Uani 1 1 d .
H44A H 0.5487 0.8024 1.0293 0.037 Uiso 1 1 calc R
H44B H 0.4268 0.7852 1.0300 0.037 Uiso 1 1 calc R
C45 C 0.4586(5) 0.8898(3) 1.0037(3) 0.0259(13) Uani 1 1 d .
H45A H 0.5178 0.9148 0.9847 0.031 Uiso 1 1 calc R
H45B H 0.3965 0.8972 0.9784 0.031 Uiso 1 1 calc R
C46 C 0.4392(6) 0.9221(4) 1.0649(3) 0.0373(16) Uani 1 1 d .
H46A H 0.3798 0.8980 1.0834 0.056 Uiso 1 1 calc R
H46B H 0.4242 0.9734 1.0608 0.056 Uiso 1 1 calc R
H46C H 0.5011 0.9156 1.0898 0.056 Uiso 1 1 calc R
C47 C 0.6247(5) 0.6839(3) 0.9732(3) 0.0263(14) Uani 1 1 d .
H47A H 0.6393 0.6317 0.9730 0.032 Uiso 1 1 calc R
H47B H 0.6223 0.6996 1.0152 0.032 Uiso 1 1 calc R
C48 C 0.7146(5) 0.7225(3) 0.9427(3) 0.0309(15) Uani 1 1 d .
H48A H 0.7172 0.7082 0.9003 0.037 Uiso 1 1 calc R
H48B H 0.7032 0.7750 0.9445 0.037 Uiso 1 1 calc R
C49 C 0.8163(5) 0.7042(4) 0.9723(3) 0.0383(17) Uani 1 1 d .
H49A H 0.8196 0.6518 0.9793 0.046 Uiso 1 1 calc R
H49B H 0.8200 0.7286 1.0114 0.046 Uiso 1 1 calc R
C50 C 0.9091(6) 0.7270(5) 0.9345(5) 0.058(2) Uani 1 1 d .
H50A H 0.9099 0.6991 0.8976 0.088 Uiso 1 1 calc R
H50B H 0.9736 0.7184 0.9567 0.088 Uiso 1 1 calc R
H50C H 0.9034 0.7783 0.9250 0.088 Uiso 1 1 calc R
C51 C 0.5164(5) 0.6707(3) 0.8804(2) 0.0218(12) Uani 1 1 d .
H51A H 0.4427 0.6664 0.8681 0.026 Uiso 1 1 calc R
H51B H 0.5481 0.7088 0.8557 0.026 Uiso 1 1 calc R
C52 C 0.5707(5) 0.6000(4) 0.8659(3) 0.0284(14) Uani 1 1 d .
H52A H 0.5698 0.5945 0.8221 0.034 Uiso 1 1 calc R
H52B H 0.6444 0.6051 0.8779 0.034 Uiso 1 1 calc R
C53 C 0.5311(6) 0.5305(3) 0.8921(3) 0.0290(14) Uani 1 1 d .
H53A H 0.4549 0.5278 0.8862 0.035 Uiso 1 1 calc R
H53B H 0.5448 0.5305 0.9355 0.035 Uiso 1 1 calc R
C54 C 0.5814(6) 0.4648(4) 0.8645(3) 0.0334(15) Uani 1 1 d .
H54A H 0.5697 0.4651 0.8215 0.050 Uiso 1 1 calc R
H54B H 0.5507 0.4213 0.8817 0.050 Uiso 1 1 calc R
H54C H 0.6563 0.4654 0.8727 0.050 Uiso 1 1 calc R
N1 N 0.8523(3) 0.7263(2) 0.26335(19) 0.0118(9) Uani 1 1 d .
H1 H 0.8892 0.7413 0.2329 0.014 Uiso 1 1 calc R
N2 N 0.8798(3) 0.8907(2) 0.21576(18) 0.0106(9) Uani 1 1 d .
H2A H 0.8990 0.8554 0.1923 0.013 Uiso 1 1 calc R
N3 N 1.1290(3) 0.8618(2) 0.19959(19) 0.0144(9) Uani 1 1 d .
H3A H 1.0805 0.8321 0.1869 0.017 Uiso 1 1 calc R
N4 N 1.0988(3) 0.6944(2) 0.24231(19) 0.0133(9) Uani 1 1 d .
H4 H 1.0626 0.7110 0.2120 0.016 Uiso 1 1 calc R
N5 N 0.5186(4) 0.6962(3) 0.9456(2) 0.0241(11) Uani 1 1 d .
N6 N 1.0837(4) 0.4826(3) 0.0979(2) 0.0245(11) Uani 1 1 d .
N7 N 0.7316(4) 0.5824(3) 0.09539(19) 0.0178(10) Uani 1 1 d .
N8 N 0.7656(4) 0.9459(3) 0.0142(2) 0.0265(12) Uani 1 1 d .
N9 N 1.1242(4) 0.8687(3) -0.0166(2) 0.0288(12) Uani 1 1 d .
O1 O 1.0698(4) 0.4604(3) 0.04747(18) 0.0321(11) Uani 1 1 d .
O2 O 1.1642(4) 0.4713(4) 0.1253(2) 0.0576(17) Uani 1 1 d .
O3 O 0.6711(3) 0.6259(2) 0.11706(18) 0.0270(10) Uani 1 1 d .
O4 O 0.7137(3) 0.5474(2) 0.05056(19) 0.0292(10) Uani 1 1 d .
O5 O 0.7007(4) 0.9754(3) 0.0469(2) 0.0476(14) Uani 1 1 d .
O6 O 0.7449(4) 0.9225(3) -0.0355(2) 0.0379(12) Uani 1 1 d .
O7 O 1.2082(4) 0.8536(4) 0.0064(2) 0.0515(15) Uani 1 1 d .
O8 O 1.1015(4) 0.8570(3) -0.0680(2) 0.0403(12) Uani 1 1 d .

loop_
_atom_site_aniso_label
_atom_site_aniso_U_11
_atom_site_aniso_U_22
_atom_site_aniso_U_33
_atom_site_aniso_U_23
_atom_site_aniso_U_13
_atom_site_aniso_U_12
Br1 0.0654(7) 0.0653(6) 0.0641(6) 0.0009(5) 0.0019(5) -0.0024(5)
C1 0.016(3) 0.013(2) 0.008(2) -0.0003(19) -0.0005(19) -0.003(2)
C2 0.020(3) 0.018(3) 0.011(2) 0.002(2) 0.005(2) -0.003(2)
C3 0.019(3) 0.024(3) 0.015(3) 0.000(2) 0.007(2) 0.000(2)
C4 0.010(2) 0.016(3) 0.015(3) -0.004(2) 0.003(2) -0.002(2)
C5 0.010(2) 0.017(3) 0.016(3) 0.000(2) 0.002(2) 0.000(2)
C6 0.016(3) 0.024(3) 0.020(3) -0.001(2) -0.005(2) 0.000(2)
C7 0.015(3) 0.030(3) 0.026(3) -0.003(2) 0.012(2) 0.006(2)
C8 0.013(3) 0.016(3) 0.014(3) -0.001(2) 0.000(2) 0.004(2)
C9 0.022(3) 0.019(3) 0.028(3) -0.009(2) 0.014(2) 0.001(2)
C10 0.030(3) 0.013(3) 0.025(3) -0.009(2) -0.002(2) -0.001(2)
C11 0.016(3) 0.011(2) 0.013(2) 0.0008(19) -0.002(2) -0.001(2)
C12 0.019(3) 0.017(3) 0.010(2) 0.001(2) -0.002(2) -0.006(2)
C13 0.030(3) 0.013(3) 0.017(3) 0.000(2) -0.002(2) -0.006(2)
C14 0.021(3) 0.010(2) 0.011(2) 0.0021(19) -0.003(2) -0.006(2)
C15 0.022(3) 0.011(2) 0.015(3) 0.000(2) 0.001(2) -0.004(2)
C16 0.024(3) 0.011(3) 0.014(3) 0.003(2) -0.007(2) -0.005(2)
C17 0.035(3) 0.012(3) 0.011(3) 0.002(2) -0.002(2) -0.005(2)
C18 0.024(3) 0.017(3) 0.013(3) 0.001(2) 0.009(2) -0.006(2)
C19 0.019(3) 0.013(3) 0.017(3) 0.002(2) -0.001(2) -0.008(2)
C20 0.015(3) 0.016(3) 0.015(3) -0.001(2) -0.003(2) -0.003(2)
C21 0.019(3) 0.024(3) 0.022(3) -0.005(2) -0.002(2) -0.009(2)
C22 0.011(3) 0.026(3) 0.028(3) -0.005(2) -0.003(2) -0.009(2)
C23 0.011(3) 0.025(3) 0.020(3) 0.001(2) 0.000(2) -0.001(2)
C24 0.011(3) 0.020(3) 0.027(3) -0.005(2) -0.004(2) 0.000(2)
C25 0.011(3) 0.038(4) 0.053(4) 0.001(3) -0.002(3) -0.002(3)
C26 0.023(3) 0.029(3) 0.028(3) -0.004(3) 0.011(2) 0.000(3)
C27 0.011(3) 0.013(3) 0.024(3) -0.006(2) -0.003(2) 0.006(2)
C28 0.021(3) 0.021(3) 0.023(3) -0.002(2) -0.011(2) 0.008(2)
C29 0.023(3) 0.018(3) 0.015(3) -0.002(2) -0.011(2) 0.009(2)
C30 0.015(3) 0.012(2) 0.013(2) -0.004(2) 0.000(2) 0.004(2)
C31 0.017(3) 0.013(3) 0.013(3) -0.001(2) -0.001(2) -0.001(2)
C32 0.035(3) 0.017(3) 0.010(3) 0.002(2) -0.002(2) 0.000(3)
C33 0.019(3) 0.006(2) 0.011(2) 0.0002(19) -0.001(2) -0.003(2)
C34 0.017(3) 0.011(2) 0.013(2) 0.0024(19) -0.003(2) -0.005(2)
C35 0.014(3) 0.009(2) 0.013(2) 0.0013(19) -0.001(2) -0.005(2)
C36 0.027(3) 0.017(3) 0.008(2) 0.001(2) -0.002(2) -0.003(2)
C37 0.019(3) 0.016(3) 0.011(3) -0.001(2) 0.003(2) 0.001(2)
C38 0.019(3) 0.016(3) 0.016(3) 0.002(2) -0.001(2) -0.003(2)
C39 0.035(3) 0.022(3) 0.016(3) 0.003(2) 0.003(2) 0.002(3)
C40 0.034(4) 0.049(4) 0.023(3) 0.012(3) 0.001(3) 0.004(3)
C41 0.045(4) 0.021(3) 0.030(3) 0.001(3) 0.005(3) -0.002(3)
C42 0.040(4) 0.034(4) 0.047(4) 0.005(3) 0.003(3) -0.009(3)
C43 0.027(3) 0.019(3) 0.022(3) 0.003(2) -0.003(2) 0.005(3)
C44 0.038(4) 0.030(3) 0.024(3) 0.005(3) 0.000(3) 0.011(3)
C45 0.027(3) 0.024(3) 0.027(3) 0.002(2) 0.000(2) 0.000(3)
C46 0.044(4) 0.033(4) 0.035(4) -0.005(3) -0.006(3) 0.002(3)
C47 0.028(3) 0.030(3) 0.021(3) -0.001(2) -0.010(2) 0.013(3)
C48 0.040(4) 0.023(3) 0.030(3) 0.001(3) -0.011(3) 0.002(3)
C49 0.033(4) 0.033(4) 0.049(4) -0.001(3) -0.014(3) 0.014(3)
C50 0.031(4) 0.043(5) 0.101(7) -0.001(5) -0.021(4) 0.005(4)
C51 0.030(3) 0.025(3) 0.011(3) 0.004(2) -0.004(2) 0.001(3)
C52 0.028(3) 0.041(4) 0.015(3) -0.004(3) -0.001(2) 0.000(3)
C53 0.046(4) 0.019(3) 0.021(3) -0.001(2) -0.001(3) 0.004(3)
C54 0.041(4) 0.035(4) 0.024(3) -0.002(3) -0.005(3) 0.007(3)
N1 0.013(2) 0.011(2) 0.011(2) -0.0005(16) 0.0014(16) -0.0003(17)
N2 0.015(2) 0.008(2) 0.009(2) -0.0015(16) 0.0028(16) -0.0019(17)
N3 0.013(2) 0.013(2) 0.017(2) 0.0016(17) -0.0004(17) -0.0038(18)
N4 0.013(2) 0.014(2) 0.013(2) -0.0001(17) -0.0036(17) 0.0007(18)
N5 0.032(3) 0.028(3) 0.012(2) 0.005(2) -0.005(2) 0.005(2)
N6 0.026(3) 0.030(3) 0.017(3) -0.007(2) -0.004(2) 0.007(2)
N7 0.021(2) 0.023(2) 0.009(2) 0.0028(19) -0.0041(18) -0.002(2)
N8 0.027(3) 0.029(3) 0.023(3) -0.003(2) -0.010(2) 0.004(2)
N9 0.030(3) 0.033(3) 0.024(3) -0.002(2) 0.012(2) -0.002(2)
O1 0.044(3) 0.040(3) 0.013(2) -0.0083(18) 0.0009(18) 0.015(2)
O2 0.036(3) 0.097(5) 0.040(3) -0.031(3) -0.010(2) 0.032(3)
O3 0.024(2) 0.037(2) 0.021(2) -0.0026(18) -0.0059(17) 0.006(2)
O4 0.030(2) 0.032(2) 0.025(2) -0.0062(19) -0.0139(18) 0.0008(19)
O5 0.033(3) 0.066(4) 0.044(3) -0.020(3) -0.020(2) 0.022(3)
O6 0.037(3) 0.052(3) 0.025(2) -0.013(2) -0.015(2) 0.001(2)
O7 0.021(3) 0.087(4) 0.046(3) -0.022(3) 0.014(2) 0.004(3)
O8 0.057(3) 0.045(3) 0.020(2) -0.010(2) 0.011(2) 0.010(2)

loop_
_atom_type_symbol
_atom_type_description
_atom_type_scat_dispersion_real
_atom_type_scat_dispersion_imag
_atom_type_scat_source
C C 0.0033 0.0016 'International Tables Vol C Tables 4.2.6.8 and 6.1.1.4'
H H 0.0000 0.0000 'International Tables Vol C Tables 4.2.6.8 and 6.1.1.4'
Br Br -0.2901 2.4595 'International Tables Vol C Tables 4.2.6.8 and 6.1.1.4'
N N 0.0061 0.0033 'International Tables Vol C Tables 4.2.6.8 and 6.1.1.4'
O O 0.0106 0.0060 'International Tables Vol C Tables 4.2.6.8 and 6.1.1.4'

loop_
_geom_angle_atom_site_label_1
_geom_angle_atom_site_label_2
_geom_angle_atom_site_label_3
_geom_angle
N1 C1 C2 107.2(5)
N1 C1 C31 122.3(4)
C2 C1 C31 130.3(5)
C1 C2 C3 107.2(5)
C1 C2 H2 126.4
C3 C2 H2 126.4
C4 C3 C2 108.5(5)
C4 C3 H3 125.8
C2 C3 H3 125.8
C3 C4 N1 106.8(5)
C3 C4 C5 131.2(5)
N1 C4 C5 121.7(4)
C8 C5 C4 112.2(4)
C8 C5 C7 108.8(4)
C4 C5 C7 107.7(4)
C8 C5 C6 109.8(4)
C4 C5 C6 109.6(4)
C7 C5 C6 108.6(4)
C5 C6 H6A 109.5
C5 C6 H6B 109.5
H6A C6 H6B 109.5
C5 C6 H6C 109.5
H6A C6 H6C 109.5
H6B C6 H6C 109.5
C5 C7 H7A 109.5
C5 C7 H7B 109.5
H7A C7 H7B 109.5
C5 C7 H7C 109.5
H7A C7 H7C 109.5
H7B C7 H7C 109.5
C9 C8 N2 106.3(5)
C9 C8 C5 130.2(5)
N2 C8 C5 123.4(4)
C8 C9 C10 108.4(5)
C8 C9 H9 125.8
C10 C9 H9 125.8
C11 C10 C9 107.3(5)
C11 C10 H10 126.4
C9 C10 H10 126.4
C10 C11 N2 108.3(5)
C10 C11 C12 130.8(5)
N2 C11 C12 120.9(4)
C20 C12 C13 110.0(4)
C20 C12 C11 110.6(4)
C13 C12 C11 109.7(4)
C20 C12 C14 110.3(4)
C13 C12 C14 107.7(4)
C11 C12 C14 108.5(4)
C12 C13 H13A 109.5
C12 C13 H13B 109.5
H13A C13 H13B 109.5
C12 C13 H13C 109.5
H13A C13 H13C 109.5
H13B C13 H13C 109.5
C19 C14 C15 119.3(5)
C19 C14 C12 121.0(5)
C15 C14 C12 119.7(5)
C16 C15 C14 119.1(5)
C16 C15 H15 120.4
C14 C15 H15 120.4
C17 C16 C15 123.6(5)
C17 C16 N8 117.5(5)
C15 C16 N8 119.0(5)
C16 C17 C18 116.2(5)
C16 C17 H17 121.9
C18 C17 H17 121.9
C19 C18 C17 122.7(5)
C19 C18 N9 119.3(5)
C17 C18 N9 117.9(5)
C14 C19 C18 119.1(5)
C14 C19 H19 120.5
C18 C19 H19 120.5
C21 C20 N3 106.7(5)
C21 C20 C12 130.9(5)
N3 C20 C12 122.3(5)
C20 C21 C22 108.0(5)
C20 C21 H21 126.0
C22 C21 H21 126.0
C23 C22 C21 108.5(5)
C23 C22 H22 125.7
C21 C22 H22 125.7
C22 C23 N3 106.6(5)
C22 C23 C24 131.2(5)
N3 C23 C24 121.9(5)
C27 C24 C23 113.7(5)
C27 C24 C26 108.6(5)
C23 C24 C26 109.4(5)
C27 C24 C25 108.7(5)
C23 C24 C25 108.7(5)
C26 C24 C25 107.4(5)
C24 C25 H25A 109.5
C24 C25 H25B 109.5
H25A C25 H25B 109.5
C24 C25 H25C 109.5
H25A C25 H25C 109.5
H25B C25 H25C 109.5
C24 C26 H26A 109.5
C24 C26 H26B 109.5
H26A C26 H26B 109.5
C24 C26 H26C 109.5
H26A C26 H26C 109.5
H26B C26 H26C 109.5
N4 C27 C28 105.9(5)
N4 C27 C24 122.8(5)
C28 C27 C24 131.2(5)
C27 C28 C29 108.1(5)
C27 C28 H28 126.0
C29 C28 H28 126.0
C30 C29 C28 108.5(5)
C30 C29 H29 125.7
C28 C29 H29 125.7
N4 C30 C29 106.7(5)
N4 C30 C31 121.9(4)
C29 C30 C31 131.3(5)
C1 C31 C30 111.3(4)
C1 C31 C33 110.5(4)
C30 C31 C33 109.0(4)
C1 C31 C32 109.4(4)
C30 C31 C32 109.3(4)
C33 C31 C32 107.2(4)
C31 C32 H32A 109.5
C31 C32 H32B 109.5
H32A C32 H32B 109.5
C31 C32 H32C 109.5
H32A C32 H32C 109.5
H32B C32 H32C 109.5
C38 C33 C34 118.2(5)
C38 C33 C31 119.7(5)
C34 C33 C31 122.0(5)
C35 C34 C33 119.1(5)
C35 C34 H34 120.4
C33 C34 H34 120.4
C34 C35 C36 124.5(5)
C34 C35 N7 117.6(5)
C36 C35 N7 117.8(4)
C35 C36 C37 115.2(5)
C35 C36 H36 122.4
C37 C36 H36 122.4
C38 C37 C36 122.3(5)
C38 C37 N6 120.1(5)
C36 C37 N6 117.6(5)
C33 C38 C37 120.6(5)
C33 C38 H38 119.7
C37 C38 H38 119.7
C40 C39 N5 116.5(5)
C40 C39 H39A 108.2
N5 C39 H39A 108.2
C40 C39 H39B 108.2
N5 C39 H39B 108.2
H39A C39 H39B 107.3
C39 C40 C41 110.4(5)
C39 C40 H40A 109.6
C41 C40 H40A 109.6
C39 C40 H40B 109.6
C41 C40 H40B 109.6
H40A C40 H40B 108.1
C40 C41 C42 110.9(6)
C40 C41 H41A 109.5
C42 C41 H41A 109.5
C40 C41 H41B 109.5
C42 C41 H41B 109.5
H41A C41 H41B 108.0
C41 C42 H42A 109.5
C41 C42 H42B 109.5
H42A C42 H42B 109.5
C41 C42 H42C 109.5
H42A C42 H42C 109.5
H42B C42 H42C 109.5
N5 C43 C44 115.2(5)
N5 C43 H43A 108.5
C44 C43 H43A 108.5
N5 C43 H43B 108.5
C44 C43 H43B 108.5
H43A C43 H43B 107.5
C43 C44 C45 111.8(5)
C43 C44 H44A 109.2
C45 C44 H44A 109.2
C43 C44 H44B 109.2
C45 C44 H44B 109.2
H44A C44 H44B 107.9
C46 C45 C44 111.7(5)
C46 C45 H45A 109.3
C44 C45 H45A 109.3
C46 C45 H45B 109.3
C44 C45 H45B 109.3
H45A C45 H45B 107.9
C45 C46 H46A 109.5
C45 C46 H46B 109.5
H46A C46 H46B 109.5
C45 C46 H46C 109.5
H46A C46 H46C 109.5
H46B C46 H46C 109.5
N5 C47 C48 115.4(5)
N5 C47 H47A 108.4
C48 C47 H47A 108.4
N5 C47 H47B 108.4
C48 C47 H47B 108.4
H47A C47 H47B 107.5
C49 C48 C47 110.7(5)
C49 C48 H48A 109.5
C47 C48 H48A 109.5
C49 C48 H48B 109.5
C47 C48 H48B 109.5
H48A C48 H48B 108.1
C48 C49 C50 111.8(6)
C48 C49 H49A 109.3
C50 C49 H49A 109.3
C48 C49 H49B 109.3
C50 C49 H49B 109.3
H49A C49 H49B 107.9
C49 C50 H50A 109.5
C49 C50 H50B 109.5
H50A C50 H50B 109.5
C49 C50 H50C 109.5
H50A C50 H50C 109.5
H50B C50 H50C 109.5
C52 C51 N5 117.5(5)
C52 C51 H51A 107.9
N5 C51 H51A 107.9
C52 C51 H51B 107.9
N5 C51 H51B 107.9
H51A C51 H51B 107.2
C53 C52 C51 120.0(5)
C53 C52 H52A 107.3
C51 C52 H52A 107.3
C53 C52 H52B 107.3
C51 C52 H52B 107.3
H52A C52 H52B 106.9
C52 C53 C54 112.7(6)
C52 C53 H53A 109.0
C54 C53 H53A 109.0
C52 C53 H53B 109.0
C54 C53 H53B 109.0
H53A C53 H53B 107.8
C53 C54 H54A 109.5
C53 C54 H54B 109.5
H54A C54 H54B 109.5
C53 C54 H54C 109.5
H54A C54 H54C 109.5
H54B C54 H54C 109.5
C1 N1 C4 110.2(4)
C1 N1 H1 124.9
C4 N1 H1 124.9
C8 N2 C11 109.8(4)
C8 N2 H2A 125.1
C11 N2 H2A 125.1
C23 N3 C20 110.1(4)
C23 N3 H3A 124.9
C20 N3 H3A 124.9
C30 N4 C27 110.8(4)
C30 N4 H4 124.6
C27 N4 H4 124.6
C47 N5 C43 110.6(5)
C47 N5 C39 107.1(4)
C43 N5 C39 109.4(5)
C47 N5 C51 111.0(5)
C43 N5 C51 107.5(4)
C39 N5 C51 111.3(5)
O1 N6 O2 122.2(5)
O1 N6 C37 119.4(5)
O2 N6 C37 118.4(5)
O4 N7 O3 124.1(5)
O4 N7 C35 118.0(5)
O3 N7 C35 117.9(4)
O6 N8 O5 123.5(5)
O6 N8 C16 118.5(5)
O5 N8 C16 118.0(5)
O8 N9 O7 124.7(5)
O8 N9 C18 117.9(5)
O7 N9 C18 117.5(5)

loop_
_geom_bond_atom_site_label_1
_geom_bond_atom_site_label_2
_geom_bond_distance
C1 N1 1.375(7)
C1 C2 1.379(7)
C1 C31 1.509(7)
C2 C3 1.432(8)
C2 H2 0.9500
C3 C4 1.360(8)
C3 H3 0.9500
C4 N1 1.393(7)
C4 C5 1.516(7)
C5 C8 1.501(8)
C5 C7 1.542(7)
C5 C6 1.562(7)
C6 H6A 0.9800
C6 H6B 0.9800
C6 H6C 0.9800
C7 H7A 0.9800
C7 H7B 0.9800
C7 H7C 0.9800
C8 C9 1.377(8)
C8 N2 1.380(7)
C9 C10 1.427(8)
C9 H9 0.9500
C10 C11 1.347(8)
C10 H10 0.9500
C11 N2 1.385(7)
C11 C12 1.537(7)
C12 C20 1.516(8)
C12 C13 1.526(7)
C12 C14 1.553(7)
C13 H13A 0.9800
C13 H13B 0.9800
C13 H13C 0.9800
C14 C19 1.386(8)
C14 C15 1.404(8)
C15 C16 1.381(8)
C15 H15 0.9500
C16 C17 1.363(8)
C16 N8 1.470(7)
C17 C18 1.403(8)
C17 H17 0.9500
C18 C19 1.389(8)
C18 N9 1.470(7)
C19 H19 0.9500
C20 C21 1.380(8)
C20 N3 1.389(7)
C21 C22 1.409(9)
C21 H21 0.9500
C22 C23 1.378(8)
C22 H22 0.9500
C23 N3 1.383(7)
C23 C24 1.507(8)
C24 C27 1.499(8)
C24 C26 1.553(8)
C24 C25 1.554(8)
C25 H25A 0.9800
C25 H25B 0.9800
C25 H25C 0.9800
C26 H26A 0.9800
C26 H26B 0.9800
C26 H26C 0.9800
C27 N4 1.390(7)
C27 C28 1.392(8)
C28 C29 1.403(9)
C28 H28 0.9500
C29 C30 1.379(7)
C29 H29 0.9500
C30 N4 1.372(7)
C30 C31 1.522(7)
C31 C33 1.536(7)
C31 C32 1.548(7)
C32 H32A 0.9800
C32 H32B 0.9800
C32 H32C 0.9800
C33 C38 1.384(8)
C33 C34 1.407(7)
C34 C35 1.375(7)
C34 H34 0.9500
C35 C36 1.376(8)
C35 N7 1.488(7)
C36 C37 1.402(8)
C36 H36 0.9500
C37 C38 1.386(8)
C37 N6 1.454(7)
C38 H38 0.9500
C39 C40 1.514(9)
C39 N5 1.520(8)
C39 H39A 0.9900
C39 H39B 0.9900
C40 C41 1.523(9)
C40 H40A 0.9900
C40 H40B 0.9900
C41 C42 1.524(10)
C41 H41A 0.9900
C41 H41B 0.9900
C42 H42A 0.9800
C42 H42B 0.9800
C42 H42C 0.9800
C43 N5 1.517(8)
C43 C44 1.527(9)
C43 H43A 0.9900
C43 H43B 0.9900
C44 C45 1.529(9)
C44 H44A 0.9900
C44 H44B 0.9900
C45 C46 1.524(9)
C45 H45A 0.9900
C45 H45B 0.9900
C46 H46A 0.9800
C46 H46B 0.9800
C46 H46C 0.9800
C47 N5 1.516(7)
C47 C48 1.525(10)
C47 H47A 0.9900
C47 H47B 0.9900
C48 C49 1.505(9)
C48 H48A 0.9900
C48 H48B 0.9900
C49 C50 1.528(12)
C49 H49A 0.9900
C49 H49B 0.9900
C50 H50A 0.9800
C50 H50B 0.9800
C50 H50C 0.9800
C51 C52 1.527(9)
C51 N5 1.539(7)
C51 H51A 0.9900
C51 H51B 0.9900
C52 C53 1.511(9)
C52 H52A 0.9900
C52 H52B 0.9900
C53 C54 1.519(9)
C53 H53A 0.9900
C53 H53B 0.9900
C54 H54A 0.9800
C54 H54B 0.9800
C54 H54C 0.9800
N1 H1 0.8800
N2 H2A 0.8800
N3 H3A 0.8800
N4 H4 0.8800
N6 O1 1.219(6)
N6 O2 1.222(7)
N7 O4 1.222(6)
N7 O3 1.225(6)
N8 O6 1.229(7)
N8 O5 1.242(7)
N9 O8 1.211(7)
N9 O7 1.229(8)
